data_7159199
loop_
_publ_author_name
'Singh, Gurdeep'
'Sharma, Sonam'
'Pandey, Rajat'
'Rekha, ?'
'Vijaya Anand, Ramasamy'

_publ_section_title
;
 Construction of heterocycle-fused tetrahydrocarbazoles through a formal
 [3 + 3]-annulation of 2-indolylmethanols with <i>para</i>-quinone
 methides.
;
_journal_issue 12
_journal_name_full 'Organic &amp; biomolecular chemistry'
_journal_page_first 2493
_journal_page_last 2498
_journal_paper_doi 10.1039/d3ob00124e
_journal_volume 21
_journal_year 2023
_chemical_formula_moiety 'C41 H40 N O2 S'
_chemical_formula_sum 'C41 H40 N O2 S'
_chemical_formula_weight 610.80
_space_group_crystal_system monoclinic
_space_group_IT_number 14
_space_group_name_Hall '-P 2ybc'
_space_group_name_H-M_alt 'P 1 21/c 1'
_atom_sites_solution_hydrogens geom
_atom_sites_solution_primary dual
_audit_creation_date 2022-07-29
_audit_creation_method
;
Olex2 1.3
(compiled 2020.11.12 svn.r5f609507 for OlexSys, GUI svn.r6272)
;
_audit_update_record
;
2022-08-02 deposited with the CCDC.	2023-02-28 downloaded from the CCDC.
;
_cell_angle_alpha 90
_cell_angle_beta 91.629(3)
_cell_angle_gamma 90
_cell_formula_units_Z 4
_cell_length_a 10.9175(3)
_cell_length_b 10.7799(3)
_cell_length_c 29.2158(10)
_cell_measurement_reflns_used 7663
_cell_measurement_temperature 298.01(1)
_cell_measurement_theta_max 29.9090
_cell_measurement_theta_min 2.7710
_cell_volume 3437.00(18)
_computing_cell_refinement 'CrysAlisPro 1.171.39.35c (Rigaku OD, 2017)'
_computing_data_collection 'CrysAlisPro 1.171.39.35c (Rigaku OD, 2017)'
_computing_data_reduction 'CrysAlisPro 1.171.39.35c (Rigaku OD, 2017)'
_computing_molecular_graphics 'Olex2 1.3 (Dolomanov et al., 2009)'
_computing_publication_material 'Olex2 1.3 (Dolomanov et al., 2009)'
_computing_structure_refinement 'SHELXL 2014/7 (Sheldrick, 2015)'
_computing_structure_solution 'SHELXT 2014/4 (Sheldrick, 2014)'
_diffrn_ambient_temperature 298.01(1)
_diffrn_detector 'CCD plate'
_diffrn_measured_fraction_theta_full 0.999
_diffrn_measured_fraction_theta_max 0.944
_diffrn_measurement_details
;
List of Runs (angles in degrees, time in seconds):

  # Type    Start    End  Width  t~exp~   \w     \q     \k     \f   Frames
#--------------------------------------------------------------------------
  1  \w    -69.00 118.20   0.30   10.00    --   29.89  54.00 -90.00  624
  2  \w    -69.00 118.20   0.30   10.00    --   29.89  54.00 150.00  624
  3  \w    -69.00 -43.80   0.30   10.00    --   29.89  54.00  60.00   84
  4  \w    -69.00 118.20   0.30   10.00    --   29.89  54.00  30.00  624
;
_diffrn_measurement_device 'two-circle diffractometer'
_diffrn_measurement_device_type 'XtaLAB Mini (ROW)'
_diffrn_measurement_method '\w scans'
_diffrn_orient_matrix_type 'CrysAlisPro convention (1999,Acta A55,543-557)'
_diffrn_orient_matrix_UB_11 0.0605323000
_diffrn_orient_matrix_UB_12 0.0211587000
_diffrn_orient_matrix_UB_13 0.0048412000
_diffrn_orient_matrix_UB_21 0.0080183000
_diffrn_orient_matrix_UB_22 -0.0476061000
_diffrn_orient_matrix_UB_23 0.0166016000
_diffrn_orient_matrix_UB_31 0.0222976000
_diffrn_orient_matrix_UB_32 -0.0402014000
_diffrn_orient_matrix_UB_33 -0.0170474000
_diffrn_radiation_monochromator graphite
_diffrn_radiation_probe x-ray
_diffrn_radiation_type 'Mo K\a'
_diffrn_radiation_wavelength 0.71073
_diffrn_reflns_av_R_equivalents 0.0444
_diffrn_reflns_av_unetI/netI 0.0366
_diffrn_reflns_Laue_measured_fraction_full 0.999
_diffrn_reflns_Laue_measured_fraction_max 0.944
_diffrn_reflns_limit_h_max 16
_diffrn_reflns_limit_h_min -16
_diffrn_reflns_limit_k_max 16
_diffrn_reflns_limit_k_min -16
_diffrn_reflns_limit_l_max 43
_diffrn_reflns_limit_l_min -44
_diffrn_reflns_number 50310
_diffrn_reflns_point_group_measured_fraction_full 0.999
_diffrn_reflns_point_group_measured_fraction_max 0.944
_diffrn_reflns_theta_full 25.000
_diffrn_reflns_theta_max 32.777
_diffrn_reflns_theta_min 2.656
_diffrn_source 'fine-focus sealed X-ray tube'
_diffrn_source_type 'Rigaku (Mo) X-ray Source'
_exptl_absorpt_coefficient_mu 0.130
_exptl_absorpt_correction_T_max 1.00000
_exptl_absorpt_correction_T_min 0.92588
_exptl_absorpt_correction_type multi-scan
_exptl_absorpt_process_details
;
CrysAlisPro 1.171.39.35c (Rigaku Oxford Diffraction, 2017)
Empirical absorption correction using spherical harmonics,
 implemented in SCALE3 ABSPACK scaling algorithm.
;
_exptl_crystal_colour 'clear light colourless'
_exptl_crystal_colour_lustre clear
_exptl_crystal_colour_modifier light
_exptl_crystal_colour_primary colourless
_exptl_crystal_density_diffrn 1.180
_exptl_crystal_description block
_exptl_crystal_F_000 1300
_exptl_crystal_size_max 0.1
_exptl_crystal_size_mid 0.1
_exptl_crystal_size_min 0.1
_refine_diff_density_max 0.606
_refine_diff_density_min -0.218
_refine_diff_density_rms 0.051
_refine_ls_extinction_method none
_refine_ls_goodness_of_fit_ref 1.026
_refine_ls_hydrogen_treatment constr
_refine_ls_matrix_type full
_refine_ls_number_parameters 413
_refine_ls_number_reflns 12028
_refine_ls_number_restraints 0
_refine_ls_restrained_S_all 1.026
_refine_ls_R_factor_all 0.1093
_refine_ls_R_factor_gt 0.0656
_refine_ls_shift/su_max 0.001
_refine_ls_shift/su_mean 0.000
_refine_ls_structure_factor_coef Fsqd
_refine_ls_weighting_details 'w=1/[\s^2^(Fo^2^)+(0.1086P)^2^+0.5958P] where P=(Fo^2^+2Fc^2^)/3'
_refine_ls_weighting_scheme calc
_refine_ls_wR_factor_gt 0.1800
_refine_ls_wR_factor_ref 0.2239
_reflns_Friedel_coverage 0.000
_reflns_number_gt 7014
_reflns_number_total 12028
_reflns_threshold_expression 'I > 2\s(I)'
_cod_data_source_file d3ob00124e2.cif
_cod_data_source_block xx-gs-61
_cod_depositor_comments 'Adding full bibliography for 7159197--7159199.cif.'
_cod_database_code 7159199
_shelx_shelxl_version_number 2014/7
_shelx_space_group_comment
;
The symmetry employed for this shelxl refinement is uniquely defined
by the following loop, which should always be used as a source of
symmetry information in preference to the above space-group names.
They are only intended as comments.
;
_reflns_odcompleteness_completeness 99.83
_reflns_odcompleteness_iscentric 1
_reflns_odcompleteness_theta 24.97
_olex2_refinement_description
;
1. Fixed Uiso
 At 1.2 times of:
  All C(H) groups, All N(H) groups
 At 1.5 times of:
  All C(H,H,H) groups
2.a Ternary CH refined with riding coordinates:
 C15(H15)
2.b Aromatic/amide H refined with riding coordinates:
 N1(H1), C7(H7), C18(H18), C9(H9), C37(H37), C41(H41), C38(H38), C29(H29),
 C39(H39), C40(H40), C22(H22), C28(H28), C21(H21), C31(H31), C35(H35), C32(H32),
  C33(H33), C34(H34)
2.c Idealised Me refined as rotating group:
 C6(H6A,H6B,H6C), C5(H5A,H5B,H5C), C4(H4A,H4B,H4C), C14(H14A,H14B,H14C),
 C20(H20A,H20B,H20C), C13(H13A,H13B,H13C), C12(H12A,H12B,H12C)
;
_olex2_submission_special_instructions 'No special instructions were received'
_oxdiff_exptl_absorpt_empirical_details
;
Empirical correction (ABSPACK) includes:
- Absorption correction using spherical harmonics
- Frame scaling
;
_oxdiff_exptl_absorpt_empirical_full_max 1.177
_oxdiff_exptl_absorpt_empirical_full_min 0.900

loop_
_space_group_symop_operation_xyz
'x, y, z'
'-x, y+1/2, -z+1/2'
'-x, -y, -z'
'x, -y-1/2, z-1/2'

loop_
_atom_site_label
_atom_site_type_symbol
_atom_site_fract_x
_atom_site_fract_y
_atom_site_fract_z
_atom_site_U_iso_or_equiv
_atom_site_adp_type
_atom_site_occupancy
_atom_site_site_symmetry_order
_atom_site_calc_flag
_atom_site_refinement_flags_posn
_atom_site_refinement_flags_adp
_atom_site_refinement_flags_occupancy
_atom_site_disorder_assembly
_atom_site_disorder_group
S1 S 0.16141(5) 0.72028(4) 0.69500(2) 0.05906(15) Uani 1 1 d . . . . .
O2 O 0.85312(13) 0.54053(16) 0.60103(5) 0.0727(4) Uani 1 1 d . . . . .
N1 N 0.52689(13) 0.32420(13) 0.71675(5) 0.0507(3) Uani 1 1 d . . . . .
H1 H 0.5258 0.2578 0.7331 0.061 Uiso 1 1 calc R U . . .
O1 O 0.22731(16) 0.59517(15) 0.48327(5) 0.0764(4) Uani 1 1 d . . . . .
C16 C 0.46790(14) 0.50536(13) 0.68491(5) 0.0406(3) Uani 1 1 d . . . . .
C7 C 0.34983(14) 0.49432(14) 0.59569(5) 0.0434(3) Uani 1 1 d . . . . .
H7 H 0.3756 0.4230 0.6111 0.052 Uiso 1 1 calc R U . . .
C36 C 0.25479(14) 0.28060(14) 0.72234(5) 0.0429(3) Uani 1 1 d . . . . .
C8 C 0.35084(14) 0.60588(14) 0.61918(5) 0.0406(3) Uani 1 1 d . . . . .
C25 C 0.31770(14) 0.40068(14) 0.73973(5) 0.0432(3) Uani 1 1 d . . . . .
C17 C 0.58680(14) 0.47430(14) 0.66844(5) 0.0430(3) Uani 1 1 d . . . . .
C24 C 0.43477(14) 0.41281(14) 0.71405(5) 0.0427(3) Uani 1 1 d . . . . .
C27 C 0.27319(15) 0.60687(14) 0.69891(5) 0.0429(3) Uani 1 1 d . . . . .
C15 C 0.38618(14) 0.61152(14) 0.67057(5) 0.0414(3) Uani 1 1 d . . . . .
H15 H 0.4294 0.6896 0.6769 0.050 Uiso 1 1 calc R U . . .
C18 C 0.66725(15) 0.53351(16) 0.63890(5) 0.0478(4) Uani 1 1 d . . . . .
H18 H 0.6463 0.6085 0.6250 0.057 Uiso 1 1 calc R U . . .
C26 C 0.23857(15) 0.51414(14) 0.72808(5) 0.0443(3) Uani 1 1 d . . . . .
C23 C 0.62093(15) 0.36027(16) 0.68887(6) 0.0483(4) Uani 1 1 d . . . . .
C10 C 0.26797(15) 0.71010(15) 0.55098(6) 0.0467(3) Uani 1 1 d . . . . .
C2 C 0.31172(14) 0.48468(15) 0.54984(5) 0.0445(3) Uani 1 1 d . . . . .
C30 C 0.34439(17) 0.40443(16) 0.79208(6) 0.0517(4) Uani 1 1 d . . . . .
C9 C 0.31177(15) 0.71243(14) 0.59625(5) 0.0444(3) Uani 1 1 d . . . . .
H9 H 0.3150 0.7879 0.6117 0.053 Uiso 1 1 calc R U . . .
C37 C 0.27757(16) 0.16609(16) 0.74262(6) 0.0519(4) Uani 1 1 d . . . . .
H37 H 0.3259 0.1616 0.7693 0.062 Uiso 1 1 calc R U . . .
C1 C 0.26927(15) 0.59451(16) 0.52838(5) 0.0484(4) Uani 1 1 d . . . . .
C19 C 0.77869(16) 0.47743(19) 0.63097(6) 0.0554(4) Uani 1 1 d . . . . .
C41 C 0.18294(18) 0.28359(16) 0.68204(6) 0.0538(4) Uani 1 1 d . . . . .
H41 H 0.1672 0.3592 0.6677 0.065 Uiso 1 1 calc R U . . .
C3 C 0.31784(16) 0.35790(16) 0.52523(6) 0.0511(4) Uani 1 1 d . . . . .
C11 C 0.22176(17) 0.82974(17) 0.52744(7) 0.0569(4) Uani 1 1 d . . . . .
C38 C 0.22891(19) 0.05796(17) 0.72346(7) 0.0620(5) Uani 1 1 d . . . . .
H38 H 0.2447 -0.0180 0.7375 0.074 Uiso 1 1 calc R U . . .
C29 C 0.12126(17) 0.53630(17) 0.74676(7) 0.0558(4) Uani 1 1 d . . . . .
H29 H 0.0840 0.4824 0.7669 0.067 Uiso 1 1 calc R U . . .
C39 C 0.15782(19) 0.06270(18) 0.68397(7) 0.0628(5) Uani 1 1 d . . . . .
H39 H 0.1253 -0.0098 0.6714 0.075 Uiso 1 1 calc R U . . .
C40 C 0.1347(2) 0.17580(19) 0.66297(7) 0.0625(5) Uani 1 1 d . . . . .
H40 H 0.0868 0.1794 0.6361 0.075 Uiso 1 1 calc R U . . .
C22 C 0.73279(18) 0.30411(19) 0.68037(7) 0.0611(5) Uani 1 1 d . . . . .
H22 H 0.7543 0.2287 0.6938 0.073 Uiso 1 1 calc R U . . .
C28 C 0.07008(18) 0.64335(18) 0.73218(7) 0.0620(5) Uani 1 1 d . . . . .
H28 H -0.0058 0.6720 0.7412 0.074 Uiso 1 1 calc R U . . .
C21 C 0.81088(18) 0.3645(2) 0.65124(7) 0.0648(5) Uani 1 1 d . . . . .
H21 H 0.8863 0.3291 0.6451 0.078 Uiso 1 1 calc R U . . .
C31 C 0.2628(2) 0.3564(2) 0.82316(7) 0.0677(5) Uani 1 1 d . . . . .
H31 H 0.1937 0.3134 0.8127 0.081 Uiso 1 1 calc R U . . .
C35 C 0.4474(2) 0.4678(2) 0.80896(7) 0.0648(5) Uani 1 1 d . . . . .
H35 H 0.5030 0.5003 0.7886 0.078 Uiso 1 1 calc R U . . .
C6 C 0.3755(2) 0.25784(18) 0.55634(7) 0.0679(5) Uani 1 1 d . . . . .
H6A H 0.4569 0.2826 0.5656 0.102 Uiso 1 1 calc R U . . .
H6B H 0.3789 0.1808 0.5399 0.102 Uiso 1 1 calc R U . . .
H6C H 0.3268 0.2475 0.5829 0.102 Uiso 1 1 calc R U . . .
C5 C 0.3976(2) 0.3652(2) 0.48272(7) 0.0706(5) Uani 1 1 d . . . . .
H5A H 0.3672 0.4296 0.4628 0.106 Uiso 1 1 calc R U . . .
H5B H 0.3946 0.2872 0.4668 0.106 Uiso 1 1 calc R U . . .
H5C H 0.4807 0.3832 0.4920 0.106 Uiso 1 1 calc R U . . .
C4 C 0.1879(2) 0.3140(2) 0.51186(9) 0.0763(6) Uani 1 1 d . . . . .
H4A H 0.1414 0.3035 0.5390 0.114 Uiso 1 1 calc R U . . .
H4B H 0.1923 0.2364 0.4959 0.114 Uiso 1 1 calc R U . . .
H4C H 0.1488 0.3747 0.4923 0.114 Uiso 1 1 calc R U . . .
C32 C 0.2844(3) 0.3726(3) 0.87027(8) 0.0930(9) Uani 1 1 d . . . . .
H32 H 0.2291 0.3409 0.8909 0.112 Uiso 1 1 calc R U . . .
C14 C 0.2202(3) 0.9392(2) 0.56120(10) 0.0934(9) Uani 1 1 d . . . . .
H14A H 0.1735 0.9169 0.5873 0.140 Uiso 1 1 calc R U . . .
H14B H 0.1836 1.0101 0.5464 0.140 Uiso 1 1 calc R U . . .
H14C H 0.3026 0.9588 0.5710 0.140 Uiso 1 1 calc R U . . .
C33 C 0.3868(3) 0.4349(3) 0.88632(8) 0.0997(10) Uani 1 1 d . . . . .
H33 H 0.4011 0.4446 0.9176 0.120 Uiso 1 1 calc R U . . .
C34 C 0.4682(3) 0.4831(3) 0.85570(9) 0.0900(8) Uani 1 1 d . . . . .
H34 H 0.5371 0.5260 0.8664 0.108 Uiso 1 1 calc R U . . .
C20 C 0.9784(2) 0.5101(3) 0.60080(10) 0.0937(8) Uani 1 1 d . . . . .
H20A H 1.0211 0.5697 0.5828 0.141 Uiso 1 1 calc R U . . .
H20B H 0.9882 0.4289 0.5879 0.141 Uiso 1 1 calc R U . . .
H20C H 1.0115 0.5108 0.6316 0.141 Uiso 1 1 calc R U . . .
C13 C 0.0890(2) 0.8128(3) 0.50995(11) 0.0953(9) Uani 1 1 d . . . . .
H13A H 0.0845 0.7436 0.4893 0.143 Uiso 1 1 calc R U . . .
H13B H 0.0623 0.8866 0.4942 0.143 Uiso 1 1 calc R U . . .
H13C H 0.0373 0.7978 0.5354 0.143 Uiso 1 1 calc R U . . .
C12 C 0.3037(3) 0.8648(3) 0.48808(11) 0.1116(11) Uani 1 1 d . . . . .
H12A H 0.3849 0.8820 0.4998 0.167 Uiso 1 1 calc R U . . .
H12B H 0.2713 0.9373 0.4729 0.167 Uiso 1 1 calc R U . . .
H12C H 0.3064 0.7974 0.4667 0.167 Uiso 1 1 calc R U . . .

loop_
_atom_site_aniso_label
_atom_site_aniso_U_11
_atom_site_aniso_U_22
_atom_site_aniso_U_33
_atom_site_aniso_U_23
_atom_site_aniso_U_13
_atom_site_aniso_U_12
S1 0.0640(3) 0.0449(2) 0.0687(3) 0.00753(19) 0.0082(2) 0.01505(19)
O2 0.0542(7) 0.0954(11) 0.0693(9) 0.0158(8) 0.0148(6) 0.0020(7)
N1 0.0510(8) 0.0451(7) 0.0559(8) 0.0110(6) 0.0025(6) 0.0072(6)
O1 0.1067(12) 0.0745(10) 0.0466(7) 0.0030(6) -0.0212(7) 0.0086(8)
C16 0.0447(7) 0.0379(7) 0.0390(7) -0.0003(5) -0.0026(6) -0.0002(6)
C7 0.0494(8) 0.0372(7) 0.0433(8) 0.0035(6) -0.0005(6) -0.0004(6)
C36 0.0455(8) 0.0387(7) 0.0447(8) 0.0034(6) 0.0045(6) 0.0025(6)
C8 0.0450(7) 0.0378(7) 0.0388(7) 0.0028(5) -0.0017(6) -0.0010(6)
C25 0.0490(8) 0.0383(7) 0.0422(7) 0.0041(6) 0.0000(6) 0.0010(6)
C17 0.0456(8) 0.0440(8) 0.0390(7) -0.0018(6) -0.0044(6) 0.0010(6)
C24 0.0465(8) 0.0397(7) 0.0418(7) 0.0026(6) -0.0026(6) 0.0016(6)
C27 0.0514(8) 0.0354(7) 0.0416(7) -0.0011(5) -0.0017(6) 0.0041(6)
C15 0.0487(8) 0.0358(7) 0.0394(7) 0.0019(5) -0.0037(6) -0.0012(6)
C18 0.0506(9) 0.0499(9) 0.0429(8) -0.0007(6) -0.0008(6) -0.0001(7)
C26 0.0492(8) 0.0393(7) 0.0444(8) 0.0000(6) -0.0003(6) 0.0030(6)
C23 0.0501(8) 0.0474(9) 0.0472(8) 0.0019(6) -0.0008(7) 0.0033(7)
C10 0.0461(8) 0.0448(8) 0.0491(8) 0.0100(6) -0.0027(6) -0.0023(6)
C2 0.0450(8) 0.0452(8) 0.0432(8) 0.0002(6) -0.0002(6) -0.0039(6)
C30 0.0653(10) 0.0475(9) 0.0422(8) 0.0022(6) 0.0010(7) 0.0079(7)
C9 0.0505(8) 0.0371(7) 0.0455(8) 0.0034(6) -0.0026(6) -0.0017(6)
C37 0.0575(10) 0.0420(8) 0.0560(10) 0.0079(7) -0.0003(7) 0.0025(7)
C1 0.0523(9) 0.0531(9) 0.0393(8) 0.0045(6) -0.0042(6) -0.0031(7)
C19 0.0491(9) 0.0715(12) 0.0455(9) 0.0002(8) 0.0027(7) 0.0016(8)
C41 0.0656(10) 0.0424(8) 0.0528(9) 0.0037(7) -0.0064(8) -0.0004(7)
C3 0.0559(9) 0.0481(9) 0.0493(9) -0.0065(7) 0.0003(7) -0.0068(7)
C11 0.0613(10) 0.0475(9) 0.0611(10) 0.0168(8) -0.0116(8) 0.0011(8)
C38 0.0697(12) 0.0381(8) 0.0782(13) 0.0073(8) 0.0014(10) 0.0013(8)
C29 0.0541(9) 0.0517(9) 0.0620(11) 0.0046(8) 0.0095(8) 0.0043(7)
C39 0.0707(12) 0.0442(9) 0.0736(12) -0.0080(8) 0.0040(9) -0.0065(8)
C40 0.0707(12) 0.0556(11) 0.0604(11) -0.0041(8) -0.0098(9) -0.0030(9)
C22 0.0560(10) 0.0625(11) 0.0648(11) 0.0066(9) 0.0022(8) 0.0164(8)
C28 0.0558(10) 0.0572(11) 0.0735(12) 0.0019(9) 0.0120(9) 0.0120(8)
C21 0.0531(10) 0.0727(13) 0.0688(12) 0.0014(10) 0.0056(8) 0.0150(9)
C31 0.0846(14) 0.0687(12) 0.0503(10) 0.0046(9) 0.0124(9) 0.0044(10)
C35 0.0760(13) 0.0631(11) 0.0545(10) -0.0054(8) -0.0104(9) 0.0042(10)
C6 0.0884(14) 0.0457(10) 0.0695(13) -0.0062(9) -0.0003(10) 0.0022(9)
C5 0.0824(14) 0.0670(13) 0.0631(12) -0.0117(10) 0.0146(10) -0.0030(10)
C4 0.0664(13) 0.0686(13) 0.0933(16) -0.0158(12) -0.0062(11) -0.0185(10)
C32 0.135(2) 0.0965(19) 0.0486(12) 0.0051(12) 0.0199(14) 0.0262(17)
C14 0.130(2) 0.0441(11) 0.1034(19) 0.0102(11) -0.0401(17) 0.0077(12)
C33 0.147(3) 0.104(2) 0.0469(12) -0.0119(13) -0.0112(15) 0.037(2)
C34 0.111(2) 0.0944(18) 0.0627(14) -0.0175(12) -0.0259(14) 0.0122(15)
C20 0.0544(12) 0.123(2) 0.104(2) 0.0227(16) 0.0141(12) 0.0007(13)
C13 0.0763(16) 0.0760(16) 0.131(2) 0.0126(15) -0.0387(16) 0.0088(13)
C12 0.120(2) 0.101(2) 0.115(2) 0.0639(19) 0.0332(19) 0.0155(18)

loop_
_atom_type_symbol
_atom_type_description
_atom_type_scat_dispersion_real
_atom_type_scat_dispersion_imag
_atom_type_scat_source
C C 0.0033 0.0016 'International Tables Vol C Tables 4.2.6.8 and 6.1.1.4'
H H 0.0000 0.0000 'International Tables Vol C Tables 4.2.6.8 and 6.1.1.4'
N N 0.0061 0.0033 'International Tables Vol C Tables 4.2.6.8 and 6.1.1.4'
O O 0.0106 0.0060 'International Tables Vol C Tables 4.2.6.8 and 6.1.1.4'
S S 0.1246 0.1234 'International Tables Vol C Tables 4.2.6.8 and 6.1.1.4'

loop_
_geom_angle_atom_site_label_1
_geom_angle_atom_site_label_2
_geom_angle_atom_site_label_3
_geom_angle
_geom_angle_site_symmetry_1
_geom_angle_site_symmetry_3
_geom_angle_publ_flag
C28 S1 C27 92.20(8) . . ?
C19 O2 C20 118.36(18) . . ?
C24 N1 H1 125.6 . . ?
C23 N1 H1 125.6 . . ?
C23 N1 C24 108.76(13) . . ?
C17 C16 C15 128.23(13) . . ?
C24 C16 C17 107.22(13) . . ?
C24 C16 C15 124.31(14) . . ?
C8 C7 H7 118.7 . . ?
C8 C7 C2 122.59(14) . . ?
C2 C7 H7 118.7 . . ?
C37 C36 C25 122.14(14) . . ?
C37 C36 C41 118.03(15) . . ?
C41 C36 C25 119.46(13) . . ?
C7 C8 C15 121.04(13) . . ?
C7 C8 C9 118.72(14) . . ?
C9 C8 C15 120.12(13) . . ?
C36 C25 C30 114.58(13) . . ?
C24 C25 C36 106.54(12) . . ?
C24 C25 C26 107.55(12) . . ?
C24 C25 C30 110.55(13) . . ?
C26 C25 C36 110.72(12) . . ?
C26 C25 C30 106.73(13) . . ?
C18 C17 C16 133.44(15) . . ?
C18 C17 C23 119.61(15) . . ?
C23 C17 C16 106.95(14) . . ?
N1 C24 C25 122.40(13) . . ?
C16 C24 N1 109.49(14) . . ?
C16 C24 C25 128.10(14) . . ?
C15 C27 S1 121.86(11) . . ?
C26 C27 S1 110.45(12) . . ?
C26 C27 C15 127.55(14) . . ?
C16 C15 C8 111.82(12) . . ?
C16 C15 C27 108.08(12) . . ?
C16 C15 H15 108.8 . . ?
C8 C15 H15 108.8 . . ?
C27 C15 C8 110.37(12) . . ?
C27 C15 H15 108.8 . . ?
C17 C18 H18 120.9 . . ?
C19 C18 C17 118.23(16) . . ?
C19 C18 H18 120.9 . . ?
C27 C26 C25 123.79(15) . . ?
C27 C26 C29 112.42(15) . . ?
C29 C26 C25 123.78(14) . . ?
N1 C23 C17 107.58(14) . . ?
N1 C23 C22 130.70(16) . . ?
C22 C23 C17 121.71(16) . . ?
C9 C10 C1 116.90(14) . . ?
C9 C10 C11 120.53(15) . . ?
C1 C10 C11 122.57(15) . . ?
C7 C2 C1 116.68(14) . . ?
C7 C2 C3 119.77(14) . . ?
C1 C2 C3 123.55(14) . . ?
C31 C30 C25 121.93(17) . . ?
C31 C30 C35 118.51(18) . . ?
C35 C30 C25 119.28(16) . . ?
C8 C9 C10 122.31(14) . . ?
C8 C9 H9 118.8 . . ?
C10 C9 H9 118.8 . . ?
C36 C37 H37 119.6 . . ?
C36 C37 C38 120.73(17) . . ?
C38 C37 H37 119.6 . . ?
O1 C1 C10 115.73(15) . . ?
O1 C1 C2 121.54(15) . . ?
C10 C1 C2 122.72(14) . . ?
O2 C19 C21 123.38(17) . . ?
C18 C19 O2 115.10(17) . . ?
C18 C19 C21 121.50(17) . . ?
C36 C41 H41 119.4 . . ?
C40 C41 C36 121.17(16) . . ?
C40 C41 H41 119.4 . . ?
C6 C3 C2 111.60(14) . . ?
C6 C3 C5 106.37(17) . . ?
C6 C3 C4 107.14(17) . . ?
C5 C3 C2 111.29(15) . . ?
C4 C3 C2 109.80(15) . . ?
C4 C3 C5 110.52(17) . . ?
C14 C11 C10 111.42(15) . . ?
C13 C11 C10 110.11(17) . . ?
C13 C11 C14 106.1(2) . . ?
C12 C11 C10 110.68(18) . . ?
C12 C11 C14 108.1(2) . . ?
C12 C11 C13 110.3(2) . . ?
C37 C38 H38 119.8 . . ?
C39 C38 C37 120.46(17) . . ?
C39 C38 H38 119.8 . . ?
C26 C29 H29 123.5 . . ?
C28 C29 C26 113.05(17) . . ?
C28 C29 H29 123.5 . . ?
C38 C39 H39 120.1 . . ?
C38 C39 C40 119.79(18) . . ?
C40 C39 H39 120.1 . . ?
C41 C40 H40 120.1 . . ?
C39 C40 C41 119.81(18) . . ?
C39 C40 H40 120.1 . . ?
C23 C22 H22 121.2 . . ?
C21 C22 C23 117.64(18) . . ?
C21 C22 H22 121.2 . . ?
S1 C28 H28 124.1 . . ?
C29 C28 S1 111.88(14) . . ?
C29 C28 H28 124.1 . . ?
C19 C21 H21 119.3 . . ?
C22 C21 C19 121.30(17) . . ?
C22 C21 H21 119.3 . . ?
C30 C31 H31 119.9 . . ?
C30 C31 C32 120.1(2) . . ?
C32 C31 H31 119.9 . . ?
C30 C35 H35 119.5 . . ?
C34 C35 C30 120.9(2) . . ?
C34 C35 H35 119.5 . . ?
C3 C6 H6A 109.5 . . ?
C3 C6 H6B 109.5 . . ?
C3 C6 H6C 109.5 . . ?
H6A C6 H6B 109.5 . . ?
H6A C6 H6C 109.5 . . ?
H6B C6 H6C 109.5 . . ?
C3 C5 H5A 109.5 . . ?
C3 C5 H5B 109.5 . . ?
C3 C5 H5C 109.5 . . ?
H5A C5 H5B 109.5 . . ?
H5A C5 H5C 109.5 . . ?
H5B C5 H5C 109.5 . . ?
C3 C4 H4A 109.5 . . ?
C3 C4 H4B 109.5 . . ?
C3 C4 H4C 109.5 . . ?
H4A C4 H4B 109.5 . . ?
H4A C4 H4C 109.5 . . ?
H4B C4 H4C 109.5 . . ?
C31 C32 H32 119.7 . . ?
C33 C32 C31 120.6(3) . . ?
C33 C32 H32 119.7 . . ?
C11 C14 H14A 109.5 . . ?
C11 C14 H14B 109.5 . . ?
C11 C14 H14C 109.5 . . ?
H14A C14 H14B 109.5 . . ?
H14A C14 H14C 109.5 . . ?
H14B C14 H14C 109.5 . . ?
C32 C33 H33 120.2 . . ?
C32 C33 C34 119.7(2) . . ?
C34 C33 H33 120.2 . . ?
C35 C34 H34 119.9 . . ?
C33 C34 C35 120.2(3) . . ?
C33 C34 H34 119.9 . . ?
O2 C20 H20A 109.5 . . ?
O2 C20 H20B 109.5 . . ?
O2 C20 H20C 109.5 . . ?
H20A C20 H20B 109.5 . . ?
H20A C20 H20C 109.5 . . ?
H20B C20 H20C 109.5 . . ?
C11 C13 H13A 109.5 . . ?
C11 C13 H13B 109.5 . . ?
C11 C13 H13C 109.5 . . ?
H13A C13 H13B 109.5 . . ?
H13A C13 H13C 109.5 . . ?
H13B C13 H13C 109.5 . . ?
C11 C12 H12A 109.5 . . ?
C11 C12 H12B 109.5 . . ?
C11 C12 H12C 109.5 . . ?
H12A C12 H12B 109.5 . . ?
H12A C12 H12C 109.5 . . ?
H12B C12 H12C 109.5 . . ?

loop_
_geom_bond_atom_site_label_1
_geom_bond_atom_site_label_2
_geom_bond_distance
_geom_bond_site_symmetry_2
_geom_bond_publ_flag
S1 C27 1.7289(16) . ?
S1 C28 1.710(2) . ?
O2 C19 1.389(2) . ?
O2 C20 1.407(3) . ?
N1 H1 0.8600 . ?
N1 C24 1.388(2) . ?
N1 C23 1.384(2) . ?
O1 C1 1.383(2) . ?
C16 C17 1.437(2) . ?
C16 C24 1.367(2) . ?
C16 C15 1.503(2) . ?
C7 H7 0.9300 . ?
C7 C8 1.385(2) . ?
C7 C2 1.395(2) . ?
C36 C25 1.545(2) . ?
C36 C37 1.389(2) . ?
C36 C41 1.396(2) . ?
C8 C15 1.541(2) . ?
C8 C9 1.391(2) . ?
C25 C24 1.506(2) . ?
C25 C26 1.530(2) . ?
C25 C30 1.549(2) . ?
C17 C18 1.403(2) . ?
C17 C23 1.412(2) . ?
C27 C15 1.506(2) . ?
C27 C26 1.374(2) . ?
C15 H15 0.9800 . ?
C18 H18 0.9300 . ?
C18 C19 1.384(2) . ?
C26 C29 1.427(2) . ?
C23 C22 1.392(2) . ?
C10 C9 1.394(2) . ?
C10 C1 1.410(2) . ?
C10 C11 1.540(2) . ?
C2 C1 1.412(2) . ?
C2 C3 1.547(2) . ?
C30 C31 1.390(3) . ?
C30 C35 1.394(3) . ?
C9 H9 0.9300 . ?
C37 H37 0.9300 . ?
C37 C38 1.392(3) . ?
C19 C21 1.394(3) . ?
C41 H41 0.9300 . ?
C41 C40 1.386(3) . ?
C3 C6 1.534(3) . ?
C3 C5 1.539(3) . ?
C3 C4 1.535(3) . ?
C11 C14 1.538(3) . ?
C11 C13 1.534(3) . ?
C11 C12 1.524(3) . ?
C38 H38 0.9300 . ?
C38 C39 1.373(3) . ?
C29 H29 0.9300 . ?
C29 C28 1.346(3) . ?
C39 H39 0.9300 . ?
C39 C40 1.385(3) . ?
C40 H40 0.9300 . ?
C22 H22 0.9300 . ?
C22 C21 1.384(3) . ?
C28 H28 0.9300 . ?
C21 H21 0.9300 . ?
C31 H31 0.9300 . ?
C31 C32 1.401(3) . ?
C35 H35 0.9300 . ?
C35 C34 1.388(3) . ?
C6 H6A 0.9600 . ?
C6 H6B 0.9600 . ?
C6 H6C 0.9600 . ?
C5 H5A 0.9600 . ?
C5 H5B 0.9600 . ?
C5 H5C 0.9600 . ?
C4 H4A 0.9600 . ?
C4 H4B 0.9600 . ?
C4 H4C 0.9600 . ?
C32 H32 0.9300 . ?
C32 C33 1.375(4) . ?
C14 H14A 0.9600 . ?
C14 H14B 0.9600 . ?
C14 H14C 0.9600 . ?
C33 H33 0.9300 . ?
C33 C34 1.380(5) . ?
C34 H34 0.9300 . ?
C20 H20A 0.9600 . ?
C20 H20B 0.9600 . ?
C20 H20C 0.9600 . ?
C13 H13A 0.9600 . ?
C13 H13B 0.9600 . ?
C13 H13C 0.9600 . ?
C12 H12A 0.9600 . ?
C12 H12B 0.9600 . ?
C12 H12C 0.9600 . ?

loop_
_geom_torsion_atom_site_label_1
_geom_torsion_atom_site_label_2
_geom_torsion_atom_site_label_3
_geom_torsion_atom_site_label_4
_geom_torsion
_geom_torsion_site_symmetry_1
_geom_torsion_site_symmetry_2
_geom_torsion_site_symmetry_3
_geom_torsion_site_symmetry_4
_geom_torsion_publ_flag
S1 C27 C15 C16 175.69(11) . . . . ?
S1 C27 C15 C8 -61.74(16) . . . . ?
S1 C27 C26 C25 -179.01(12) . . . . ?
S1 C27 C26 C29 0.22(18) . . . . ?
O2 C19 C21 C22 -179.01(19) . . . . ?
N1 C23 C22 C21 -178.35(19) . . . . ?
C16 C17 C18 C19 178.61(17) . . . . ?
C16 C17 C23 N1 -0.33(18) . . . . ?
C16 C17 C23 C22 -179.43(16) . . . . ?
C7 C8 C15 C16 25.4(2) . . . . ?
C7 C8 C15 C27 -94.93(17) . . . . ?
C7 C8 C9 C10 2.1(2) . . . . ?
C7 C2 C1 O1 -178.87(15) . . . . ?
C7 C2 C1 C10 1.9(2) . . . . ?
C7 C2 C3 C6 -3.5(2) . . . . ?
C7 C2 C3 C5 -122.17(18) . . . . ?
C7 C2 C3 C4 115.15(19) . . . . ?
C36 C25 C24 N1 -60.72(18) . . . . ?
C36 C25 C24 C16 118.00(17) . . . . ?
C36 C25 C26 C27 -115.67(17) . . . . ?
C36 C25 C26 C29 65.2(2) . . . . ?
C36 C25 C30 C31 -38.4(2) . . . . ?
C36 C25 C30 C35 147.70(16) . . . . ?
C36 C37 C38 C39 0.3(3) . . . . ?
C36 C41 C40 C39 -0.1(3) . . . . ?
C8 C7 C2 C1 -2.2(2) . . . . ?
C8 C7 C2 C3 177.59(15) . . . . ?
C25 C36 C37 C38 -173.62(16) . . . . ?
C25 C36 C41 C40 173.74(17) . . . . ?
C25 C26 C29 C28 178.75(17) . . . . ?
C25 C30 C31 C32 -173.61(19) . . . . ?
C25 C30 C35 C34 173.91(19) . . . . ?
C17 C16 C24 N1 -0.19(17) . . . . ?
C17 C16 C24 C25 -179.05(14) . . . . ?
C17 C16 C15 C8 60.2(2) . . . . ?
C17 C16 C15 C27 -178.07(14) . . . . ?
C17 C18 C19 O2 179.36(15) . . . . ?
C17 C18 C19 C21 0.6(3) . . . . ?
C17 C23 C22 C21 0.5(3) . . . . ?
C24 N1 C23 C17 0.22(19) . . . . ?
C24 N1 C23 C22 179.20(19) . . . . ?
C24 C16 C17 C18 -178.68(17) . . . . ?
C24 C16 C17 C23 0.32(17) . . . . ?
C24 C16 C15 C8 -113.45(16) . . . . ?
C24 C16 C15 C27 8.2(2) . . . . ?
C24 C25 C26 C27 0.4(2) . . . . ?
C24 C25 C26 C29 -178.78(16) . . . . ?
C24 C25 C30 C31 -158.80(17) . . . . ?
C24 C25 C30 C35 27.3(2) . . . . ?
C27 S1 C28 C29 -0.33(17) . . . . ?
C27 C26 C29 C28 -0.5(2) . . . . ?
C15 C16 C17 C18 6.8(3) . . . . ?
C15 C16 C17 C23 -174.23(14) . . . . ?
C15 C16 C24 N1 174.64(14) . . . . ?
C15 C16 C24 C25 -4.2(2) . . . . ?
C15 C8 C9 C10 -173.87(14) . . . . ?
C15 C27 C26 C25 5.2(3) . . . . ?
C15 C27 C26 C29 -175.59(15) . . . . ?
C18 C17 C23 N1 178.83(14) . . . . ?
C18 C17 C23 C22 -0.3(3) . . . . ?
C18 C19 C21 C22 -0.3(3) . . . . ?
C26 C25 C24 N1 -179.47(14) . . . . ?
C26 C25 C24 C16 -0.7(2) . . . . ?
C26 C25 C30 C31 84.5(2) . . . . ?
C26 C25 C30 C35 -89.37(19) . . . . ?
C26 C27 C15 C16 -8.9(2) . . . . ?
C26 C27 C15 C8 113.64(17) . . . . ?
C26 C29 C28 S1 0.5(2) . . . . ?
C23 N1 C24 C16 -0.02(19) . . . . ?
C23 N1 C24 C25 178.92(14) . . . . ?
C23 C17 C18 C19 -0.3(2) . . . . ?
C23 C22 C21 C19 -0.2(3) . . . . ?
C2 C7 C8 C15 176.30(14) . . . . ?
C2 C7 C8 C9 0.3(2) . . . . ?
C30 C25 C24 N1 64.36(19) . . . . ?
C30 C25 C24 C16 -116.91(17) . . . . ?
C30 C25 C26 C27 119.02(17) . . . . ?
C30 C25 C26 C29 -60.1(2) . . . . ?
C30 C31 C32 C33 -0.6(4) . . . . ?
C30 C35 C34 C33 0.3(4) . . . . ?
C9 C8 C15 C16 -158.67(14) . . . . ?
C9 C8 C15 C27 80.98(17) . . . . ?
C9 C10 C1 O1 -178.92(15) . . . . ?
C9 C10 C1 C2 0.4(2) . . . . ?
C9 C10 C11 C14 -5.4(3) . . . . ?
C9 C10 C11 C13 -122.9(2) . . . . ?
C9 C10 C11 C12 114.9(2) . . . . ?
C37 C36 C25 C24 89.59(17) . . . . ?
C37 C36 C25 C26 -153.76(15) . . . . ?
C37 C36 C25 C30 -33.0(2) . . . . ?
C37 C36 C41 C40 0.6(3) . . . . ?
C37 C38 C39 C40 0.2(3) . . . . ?
C1 C10 C9 C8 -2.4(2) . . . . ?
C1 C10 C11 C14 175.05(19) . . . . ?
C1 C10 C11 C13 57.6(3) . . . . ?
C1 C10 C11 C12 -64.6(3) . . . . ?
C1 C2 C3 C6 176.31(17) . . . . ?
C1 C2 C3 C5 57.7(2) . . . . ?
C1 C2 C3 C4 -65.0(2) . . . . ?
C41 C36 C25 C24 -83.28(17) . . . . ?
C41 C36 C25 C26 33.4(2) . . . . ?
C41 C36 C25 C30 154.13(16) . . . . ?
C41 C36 C37 C38 -0.7(3) . . . . ?
C3 C2 C1 O1 1.3(3) . . . . ?
C3 C2 C1 C10 -177.95(15) . . . . ?
C11 C10 C9 C8 178.02(16) . . . . ?
C11 C10 C1 O1 0.6(2) . . . . ?
C11 C10 C1 C2 179.90(16) . . . . ?
C38 C39 C40 C41 -0.3(3) . . . . ?
C28 S1 C27 C15 176.15(14) . . . . ?
C28 S1 C27 C26 0.06(14) . . . . ?
C31 C30 C35 C34 -0.2(3) . . . . ?
C31 C32 C33 C34 0.7(4) . . . . ?
C35 C30 C31 C32 0.3(3) . . . . ?
C32 C33 C34 C35 -0.6(4) . . . . ?
C20 O2 C19 C18 162.7(2) . . . . ?
C20 O2 C19 C21 -18.6(3) . . . . ?
